data_2014954
loop_
_publ_author_name
'Fonari, Marina S.'
'Ganin, Eduard V.'
'Wen-Jwu Wang'

_publ_section_title
;
 1,4,7,10-Tetraoxacyclododecane--triphenylmethanethiol (1/2)
;
_journal_issue 7
_journal_name_full 'Acta Crystallographica Section C'
_journal_page_first o431
_journal_page_last o433
_journal_paper_doi 10.1107/S0108270105014289
_journal_volume 61
_journal_year 2005
_chemical_formula_iupac 'C8 H16 O4 , 2C19 H16 S'
_chemical_formula_moiety 'C8 H16 O4 , 2C19 H16 S'
_chemical_formula_sum 'C46 H48 O4 S2'
_chemical_formula_weight 728.96
_chemical_melting_point .341E-305
_chemical_name_common
;
12-crown-4 bis(triphenylmethanethiol)
;
_chemical_name_systematic
;
1,4,7,10-Tetraoxacyclododecane--triphenylmethanethiol (1/2)
;
_space_group_IT_number 2
_symmetry_cell_setting triclinic
_symmetry_space_group_name_Hall '-P 1'
_symmetry_space_group_name_H-M 'P -1'
_atom_sites_solution_hydrogens geom
_atom_sites_solution_primary direct
_atom_sites_solution_secondary difmap
_audit_creation_method SHELXL97
_cell_angle_alpha 84.350(10)
_cell_angle_beta 89.180(10)
_cell_angle_gamma 73.610(10)
_cell_formula_units_Z 1
_cell_length_a 8.5960(10)
_cell_length_b 9.8030(10)
_cell_length_c 12.3530(10)
_cell_measurement_reflns_used 25
_cell_measurement_temperature 293(2)
_cell_measurement_theta_max 12.45
_cell_measurement_theta_min 4.82
_cell_volume 993.69(18)
_computing_cell_refinement XSCANS
_computing_data_collection 'XSCANS (Siemens, 1996)'
_computing_data_reduction 'SHELXTL-Plus (Sheldrick, 1995)'
_computing_molecular_graphics 'ORTEP-3 for Windows (Farrugia, 1997)'
_computing_publication_material SHELXL97
_computing_structure_refinement 'SHELXL97 (Sheldrick, 1997)'
_computing_structure_solution 'SHELXS97 (Sheldrick, 1997)'
_diffrn_ambient_temperature 293(2)
_diffrn_measured_fraction_theta_full 1.000
_diffrn_measured_fraction_theta_max 1.000
_diffrn_measurement_device_type 'Siemens P4'
_diffrn_measurement_method \w
_diffrn_radiation_monochromator graphite
_diffrn_radiation_source 'fine-focus sealed tube'
_diffrn_radiation_type MoK\a
_diffrn_radiation_wavelength 0.71073
_diffrn_reflns_av_R_equivalents 0.0166
_diffrn_reflns_av_sigmaI/netI 0.0434
_diffrn_reflns_limit_h_max 10
_diffrn_reflns_limit_h_min 0
_diffrn_reflns_limit_k_max 12
_diffrn_reflns_limit_k_min -11
_diffrn_reflns_limit_l_max 15
_diffrn_reflns_limit_l_min -15
_diffrn_reflns_number 4190
_diffrn_reflns_theta_full 26.00
_diffrn_reflns_theta_max 26.00
_diffrn_reflns_theta_min 2.18
_diffrn_standards_decay_% 13.60
_diffrn_standards_interval_count 97
_diffrn_standards_number 3
_exptl_absorpt_coefficient_mu 0.176
_exptl_absorpt_correction_T_max 0.964
_exptl_absorpt_correction_T_min 0.877
_exptl_absorpt_correction_type empirical
_exptl_absorpt_process_details '(SHELXTL-Plus; Sheldrick, 1995)'
_exptl_crystal_colour yellow
_exptl_crystal_density_diffrn 1.218
_exptl_crystal_density_method 'not measured'
_exptl_crystal_description prism
_exptl_crystal_F_000 388
_exptl_crystal_size_max 0.40
_exptl_crystal_size_mid 0.36
_exptl_crystal_size_min 0.21
_refine_diff_density_max 0.179
_refine_diff_density_min -0.230
_refine_ls_extinction_method none
_refine_ls_goodness_of_fit_ref 1.029
_refine_ls_hydrogen_treatment mixed
_refine_ls_matrix_type full
_refine_ls_number_parameters 239
_refine_ls_number_reflns 3914
_refine_ls_number_restraints 0
_refine_ls_restrained_S_all 1.029
_refine_ls_R_factor_all 0.0756
_refine_ls_R_factor_gt 0.0464
_refine_ls_shift/su_max 0.001
_refine_ls_shift/su_mean 0.000
_refine_ls_structure_factor_coef Fsqd
_refine_ls_weighting_details 'calc w = 1/[\s^2^(Fo^2^)+(0.0528P)^2^+0.0975P] where P = (Fo^2^+2Fc^2^)/3'
_refine_ls_weighting_scheme calc
_refine_ls_wR_factor_gt 0.1111
_refine_ls_wR_factor_ref 0.1212
_reflns_number_gt 2730
_reflns_number_total 3914
_reflns_threshold_expression I>2\s(I)
_cod_data_source_file av1238.cif
_cod_data_source_block I
_cod_original_cell_volume 993.7(2)
_cod_database_code 2014954
_cod_database_fobs_code 2014954

loop_
_symmetry_equiv_pos_as_xyz
'x, y, z'
'-x, -y, -z'

loop_
_atom_site_label
_atom_site_fract_x
_atom_site_fract_y
_atom_site_fract_z
_atom_site_U_iso_or_equiv
_atom_site_adp_type
_atom_site_calc_flag
_atom_site_refinement_flags
_atom_site_occupancy
_atom_site_disorder_assembly
_atom_site_disorder_group
_atom_site_type_symbol
S 0.24659(7) 0.42993(7) 0.37779(4) 0.05985(19) Uani d . 1 . . S
H1 0.226(3) 0.302(3) 0.410(2) 0.099(8) Uiso d . 1 . . H
O1 0.2470(2) 0.09805(19) 0.50275(13) 0.0799(5) Uani d . 1 . . O
O2 0.4658(2) -0.09056(18) 0.36564(13) 0.0780(5) Uani d . 1 . . O
C1 0.1493(2) 0.45193(18) 0.24092(13) 0.0389(4) Uani d . 1 . . C
C2 -0.0065(2) 0.40525(18) 0.25076(14) 0.0415(4) Uani d . 1 . . C
C3 -0.1124(3) 0.4436(2) 0.33557(18) 0.0575(5) Uani d . 1 . . C
H3 -0.0852 0.4928 0.3896 0.069 Uiso calc R 1 . . H
C4 -0.2582(3) 0.4093(3) 0.3406(2) 0.0736(7) Uani d . 1 . . C
H4 -0.3282 0.4363 0.3977 0.088 Uiso calc R 1 . . H
C5 -0.2999(3) 0.3363(3) 0.2625(2) 0.0719(7) Uani d . 1 . . C
H5 -0.3978 0.3134 0.2664 0.086 Uiso calc R 1 . . H
C6 -0.1967(3) 0.2969(2) 0.1781(2) 0.0674(6) Uani d . 1 . . C
H6 -0.2244 0.2468 0.1248 0.081 Uiso calc R 1 . . H
C7 -0.0507(2) 0.3316(2) 0.17214(17) 0.0529(5) Uani d . 1 . . C
H7 0.0183 0.3050 0.1145 0.063 Uiso calc R 1 . . H
C8 0.2703(2) 0.36263(19) 0.16457(14) 0.0398(4) Uani d . 1 . . C
C9 0.3407(2) 0.2174(2) 0.19310(17) 0.0519(5) Uani d . 1 . . C
H9 0.3152 0.1755 0.2593 0.062 Uiso calc R 1 . . H
C10 0.4473(3) 0.1348(2) 0.1253(2) 0.0626(6) Uani d . 1 . . C
H10 0.4932 0.0381 0.1460 0.075 Uiso calc R 1 . . H
C11 0.4865(3) 0.1948(3) 0.0266(2) 0.0648(6) Uani d . 1 . . C
H11 0.5593 0.1391 -0.0190 0.078 Uiso calc R 1 . . H
C12 0.4171(3) 0.3370(2) -0.00341(17) 0.0597(5) Uani d . 1 . . C
H12 0.4425 0.3778 -0.0701 0.072 Uiso calc R 1 . . H
C13 0.3092(2) 0.4210(2) 0.06455(15) 0.0484(5) Uani d . 1 . . C
H13 0.2625 0.5173 0.0428 0.058 Uiso calc R 1 . . H
C14 0.1108(2) 0.61228(18) 0.20430(13) 0.0403(4) Uani d . 1 . . C
C15 -0.0308(3) 0.6842(2) 0.14746(15) 0.0514(5) Uani d . 1 . . C
H15 -0.1053 0.6355 0.1328 0.062 Uiso calc R 1 . . H
C16 -0.0627(3) 0.8289(2) 0.11203(19) 0.0697(6) Uani d . 1 . . C
H16 -0.1576 0.8757 0.0730 0.084 Uiso calc R 1 . . H
C17 0.0449(4) 0.9025(3) 0.1343(2) 0.0782(8) Uani d . 1 . . C
H17 0.0220 0.9996 0.1119 0.094 Uiso calc R 1 . . H
C18 0.1854(4) 0.8331(3) 0.1895(2) 0.0762(7) Uani d . 1 . . C
H18 0.2588 0.8829 0.2044 0.091 Uiso calc R 1 . . H
C19 0.2196(3) 0.6884(2) 0.22349(17) 0.0602(6) Uani d . 1 . . C
H19 0.3170 0.6417 0.2597 0.072 Uiso calc R 1 . . H
C20 0.2523(3) 0.1012(3) 0.6174(2) 0.0892(9) Uani d . 1 . . C
H20A 0.2822 0.0043 0.6525 0.107 Uiso calc R 1 . . H
H20B 0.1457 0.1505 0.6425 0.107 Uiso calc R 1 . . H
C21 0.2290(3) -0.0306(3) 0.4679(2) 0.0835(8) Uani d . 1 . . C
H21A 0.1706 -0.0091 0.3989 0.100 Uiso calc R 1 . . H
H21B 0.1648 -0.0704 0.5205 0.100 Uiso calc R 1 . . H
C22 0.3858(3) -0.1378(3) 0.4553(2) 0.0784(7) Uani d . 1 . . C
H22A 0.4517 -0.1507 0.5207 0.094 Uiso calc R 1 . . H
H22B 0.3681 -0.2288 0.4440 0.094 Uiso calc R 1 . . H
C23 0.6297(3) -0.1744(3) 0.3528(2) 0.0836(8) Uani d . 1 . . C
H23A 0.6457 -0.1954 0.2777 0.100 Uiso calc R 1 . . H
H23B 0.6485 -0.2644 0.3980 0.100 Uiso calc R 1 . . H

loop_
_atom_site_aniso_label
_atom_site_aniso_U_11
_atom_site_aniso_U_22
_atom_site_aniso_U_33
_atom_site_aniso_U_12
_atom_site_aniso_U_13
_atom_site_aniso_U_23
S 0.0645(4) 0.0743(4) 0.0392(3) -0.0177(3) -0.0106(2) -0.0024(2)
O1 0.0922(13) 0.0746(11) 0.0612(10) -0.0067(10) 0.0045(9) -0.0009(8)
O2 0.0761(11) 0.0785(11) 0.0641(10) -0.0024(9) 0.0055(8) 0.0094(8)
C1 0.0409(10) 0.0433(10) 0.0330(8) -0.0126(8) -0.0021(7) -0.0032(7)
C2 0.0407(10) 0.0372(9) 0.0449(9) -0.0103(8) 0.0001(8) 0.0026(7)
C3 0.0557(13) 0.0609(13) 0.0610(12) -0.0228(10) 0.0162(10) -0.0131(10)
C4 0.0607(15) 0.0755(17) 0.0894(17) -0.0275(13) 0.0284(13) -0.0111(13)
C5 0.0450(12) 0.0642(15) 0.110(2) -0.0248(11) 0.0073(13) 0.0010(14)
C6 0.0561(14) 0.0636(14) 0.0882(17) -0.0242(11) -0.0120(12) -0.0118(12)
C7 0.0473(11) 0.0603(13) 0.0546(11) -0.0192(10) -0.0026(9) -0.0100(9)
C8 0.0355(9) 0.0452(10) 0.0409(9) -0.0139(8) -0.0013(7) -0.0069(7)
C9 0.0547(12) 0.0452(11) 0.0552(11) -0.0131(9) 0.0000(9) -0.0045(9)
C10 0.0586(13) 0.0458(12) 0.0810(16) -0.0079(10) -0.0005(12) -0.0155(11)
C11 0.0572(13) 0.0660(15) 0.0771(15) -0.0176(11) 0.0147(11) -0.0361(12)
C12 0.0601(13) 0.0714(15) 0.0537(12) -0.0257(12) 0.0149(10) -0.0159(10)
C13 0.0511(11) 0.0500(11) 0.0443(10) -0.0144(9) 0.0042(9) -0.0065(8)
C14 0.0477(10) 0.0406(10) 0.0340(8) -0.0138(8) 0.0065(7) -0.0077(7)
C15 0.0567(12) 0.0483(11) 0.0462(10) -0.0119(9) 0.0022(9) 0.0003(8)
C16 0.0821(17) 0.0535(14) 0.0620(14) -0.0051(12) 0.0072(12) 0.0080(10)
C17 0.123(2) 0.0450(13) 0.0657(15) -0.0243(15) 0.0251(16) -0.0047(11)
C18 0.114(2) 0.0661(16) 0.0690(15) -0.0550(16) 0.0169(15) -0.0177(13)
C19 0.0694(14) 0.0625(14) 0.0579(12) -0.0328(12) 0.0005(11) -0.0083(10)
C20 0.0799(18) 0.113(2) 0.0629(15) -0.0092(17) 0.0150(14) -0.0080(15)
C21 0.0701(17) 0.103(2) 0.0804(17) -0.0307(16) 0.0009(13) -0.0036(15)
C22 0.0900(19) 0.0690(16) 0.0739(16) -0.0215(15) 0.0039(14) 0.0012(12)
C23 0.094(2) 0.0798(18) 0.0587(14) 0.0078(16) 0.0042(13) -0.0120(12)

loop_
_atom_type_symbol
_atom_type_description
_atom_type_scat_dispersion_real
_atom_type_scat_dispersion_imag
_atom_type_scat_source
C C 0.0033 0.0016 'International Tables Vol C Tables 4.2.6.8 and 6.1.1.4'
H H 0.0000 0.0000 'International Tables Vol C Tables 4.2.6.8 and 6.1.1.4'
O O 0.0106 0.0060 'International Tables Vol C Tables 4.2.6.8 and 6.1.1.4'
S S 0.1246 0.1234 'International Tables Vol C Tables 4.2.6.8 and 6.1.1.4'

loop_
_geom_angle_atom_site_label_1
_geom_angle_atom_site_label_2
_geom_angle_atom_site_label_3
_geom_angle_site_symmetry_1
_geom_angle_site_symmetry_3
_geom_angle
_geom_angle_publ_flag
C1 S H1 . . 96.7(12) no
C21 O1 C20 . . 115.0(2) no
C22 O2 C23 . . 114.92(19) no
C2 C1 C14 . . 110.80(14) no
C2 C1 C8 . . 111.41(14) no
C14 C1 C8 . . 111.39(14) no
C2 C1 S . . 109.48(12) yes
C14 C1 S . . 104.82(11) yes
C8 C1 S . . 108.70(12) yes
C7 C2 C3 . . 118.05(18) no
C7 C2 C1 . . 121.14(16) no
C3 C2 C1 . . 120.69(17) no
C4 C3 C2 . . 120.7(2) no
C4 C3 H3 . . 119.6 no
C2 C3 H3 . . 119.6 no
C5 C4 C3 . . 120.6(2) no
C5 C4 H4 . . 119.7 no
C3 C4 H4 . . 119.7 no
C4 C5 C6 . . 119.7(2) no
C4 C5 H5 . . 120.2 no
C6 C5 H5 . . 120.2 no
C5 C6 C7 . . 120.1(2) no
C5 C6 H6 . . 120.0 no
C7 C6 H6 . . 120.0 no
C2 C7 C6 . . 120.9(2) no
C2 C7 H7 . . 119.5 no
C6 C7 H7 . . 119.5 no
C13 C8 C9 . . 117.79(17) no
C13 C8 C1 . . 122.00(16) no
C9 C8 C1 . . 120.18(16) no
C10 C9 C8 . . 121.23(19) no
C10 C9 H9 . . 119.4 no
C8 C9 H9 . . 119.4 no
C9 C10 C11 . . 120.3(2) no
C9 C10 H10 . . 119.8 no
C11 C10 H10 . . 119.8 no
C12 C11 C10 . . 119.3(2) no
C12 C11 H11 . . 120.3 no
C10 C11 H11 . . 120.3 no
C11 C12 C13 . . 120.7(2) no
C11 C12 H12 . . 119.7 no
C13 C12 H12 . . 119.7 no
C8 C13 C12 . . 120.65(19) no
C8 C13 H13 . . 119.7 no
C12 C13 H13 . . 119.7 no
C15 C14 C19 . . 117.88(18) no
C15 C14 C1 . . 121.03(16) no
C19 C14 C1 . . 121.05(17) no
C14 C15 C16 . . 120.6(2) no
C14 C15 H15 . . 119.7 no
C16 C15 H15 . . 119.7 no
C17 C16 C15 . . 120.3(2) no
C17 C16 H16 . . 119.8 no
C15 C16 H16 . . 119.8 no
C18 C17 C16 . . 119.8(2) no
C18 C17 H17 . . 120.1 no
C16 C17 H17 . . 120.1 no
C17 C18 C19 . . 120.3(2) no
C17 C18 H18 . . 119.9 no
C19 C18 H18 . . 119.9 no
C14 C19 C18 . . 121.0(2) no
C14 C19 H19 . . 119.5 no
C18 C19 H19 . . 119.5 no
O1 C20 C23 . 2_656 110.5(2) no
O1 C20 H20A . . 109.5 no
C23 C20 H20A 2_656 . 109.5 no
O1 C20 H20B . . 109.5 no
C23 C20 H20B 2_656 . 109.5 no
H20A C20 H20B . . 108.1 no
O1 C21 C22 . . 112.7(2) no
O1 C21 H21A . . 109.1 no
C22 C21 H21A . . 109.1 no
O1 C21 H21B . . 109.1 no
C22 C21 H21B . . 109.1 no
H21A C21 H21B . . 107.8 no
O2 C22 C21 . . 108.9(2) no
O2 C22 H22A . . 109.9 no
C21 C22 H22A . . 109.9 no
O2 C22 H22B . . 109.9 no
C21 C22 H22B . . 109.9 no
H22A C22 H22B . . 108.3 no
O2 C23 C20 . 2_656 112.2(2) no
O2 C23 H23A . . 109.2 no
C20 C23 H23A 2_656 . 109.2 no
O2 C23 H23B . . 109.2 no
C20 C23 H23B 2_656 . 109.2 no
H23A C23 H23B . . 107.9 no

loop_
_geom_bond_atom_site_label_1
_geom_bond_atom_site_label_2
_geom_bond_site_symmetry_2
_geom_bond_distance
_geom_bond_publ_flag
S C1 . 1.8632(17) yes
S H1 . 1.33(3) no
O1 C21 . 1.420(3) no
O1 C20 . 1.421(3) no
O2 C22 . 1.404(3) no
O2 C23 . 1.432(3) no
C1 C2 . 1.532(2) no
C1 C14 . 1.535(2) no
C1 C8 . 1.536(2) no
C2 C7 . 1.382(3) no
C2 C3 . 1.387(3) no
C3 C4 . 1.385(3) no
C3 H3 . 0.9300 no
C4 C5 . 1.365(4) no
C4 H4 . 0.9300 no
C5 C6 . 1.372(3) no
C5 H5 . 0.9300 no
C6 C7 . 1.389(3) no
C6 H6 . 0.9300 no
C7 H7 . 0.9300 no
C8 C13 . 1.386(2) no
C8 C9 . 1.392(3) no
C9 C10 . 1.375(3) no
C9 H9 . 0.9300 no
C10 C11 . 1.380(3) no
C10 H10 . 0.9300 no
C11 C12 . 1.368(3) no
C11 H11 . 0.9300 no
C12 C13 . 1.388(3) no
C12 H12 . 0.9300 no
C13 H13 . 0.9300 no
C14 C15 . 1.383(3) no
C14 C19 . 1.386(3) no
C15 C16 . 1.393(3) no
C15 H15 . 0.9300 no
C16 C17 . 1.369(4) no
C16 H16 . 0.9300 no
C17 C18 . 1.361(4) no
C17 H17 . 0.9300 no
C18 C19 . 1.389(3) no
C18 H18 . 0.9300 no
C19 H19 . 0.9300 no
C20 C23 2_656 1.467(4) no
C20 H20A . 0.9700 no
C20 H20B . 0.9700 no
C21 C22 . 1.474(4) no
C21 H21A . 0.9700 no
C21 H21B . 0.9700 no
C22 H22A . 0.9700 no
C22 H22B . 0.9700 no
C23 C20 2_656 1.467(4) no
C23 H23A . 0.9700 no
C23 H23B . 0.9700 no

loop_
_geom_hbond_atom_site_label_D
_geom_hbond_atom_site_label_H
_geom_hbond_atom_site_label_A
_geom_hbond_distance_DH
_geom_hbond_distance_HA
_geom_hbond_distance_DA
_geom_hbond_angle_DHA
_geom_hbond_publ_flag
S H1 O1 1.33(3) 2.17(3) 3.460(2) 161(2) yes

loop_
_geom_torsion_atom_site_label_1
_geom_torsion_atom_site_label_2
_geom_torsion_atom_site_label_3
_geom_torsion_atom_site_label_4
_geom_torsion_site_symmetry_2
_geom_torsion_site_symmetry_3
_geom_torsion_site_symmetry_4
_geom_torsion
_geom_torsion_publ_flag
C20 O1 C21 C22 . . . -89.1(3) yes
O1 C21 C22 O2 . . . -69.4(3) yes
C21 C22 O2 C23 . . . 171.6(2) yes
C22 O2 C23 C20 . . 2_656 -106.5(3) yes
O2 C23 C20 O1 . 2_656 2_656 72.2(3) yes
C23 C20 O1 C21 2_656 2_656 2_656 -141.6(2) yes
